data_7060196
loop_
_publ_author_name
'Schopper, Nils'
'Sprenger, Jan A. P.'
'Zapf, Ludwig'
'Reiss, Guido J.'
'Ignat&#x2019;ev, Nikolai V.'
'Finze, Maik'

_publ_section_title
;
 Alkoxycyanoborates: metal salts and low-viscosity ionic liquids
;
_journal_issue 33
_journal_name_full 'New Journal of Chemistry'
_journal_page_first 14973
_journal_page_last 14987
_journal_paper_doi 10.1039/D0NJ04950F
_journal_volume 45
_journal_year 2021
_chemical_formula_moiety 'C4 H5 B N3 Na O2'
_chemical_formula_sum 'C4 H5 B N3 Na O2'
_chemical_formula_weight 160.91
_chemical_name_systematic
; 
poly[m~2~-aqua-(m~3~-methoxy-tricyanoborato-k^3^N:N':N'')sodium(I)]
;
_space_group_crystal_system triclinic
_space_group_IT_number 2
_space_group_name_Hall '-P 1'
_space_group_name_H-M_alt 'P -1'
_atom_sites_solution_hydrogens mixed
_atom_sites_solution_primary direct
_atom_sites_solution_secondary difmap
_audit_creation_method SHELXL-2018/3
_audit_update_record
;
2020-09-22 deposited with the CCDC.	2020-11-24 downloaded from the CCDC.
;
_cell_angle_alpha 105.478(4)
_cell_angle_beta 101.298(4)
_cell_angle_gamma 97.248(4)
_cell_formula_units_Z 2
_cell_length_a 6.2298(3)
_cell_length_b 8.0256(4)
_cell_length_c 8.9101(4)
_cell_measurement_reflns_used 5564
_cell_measurement_temperature 290(2)
_cell_measurement_theta_max 32.1651
_cell_measurement_theta_min 3.3883
_cell_volume 413.44(4)
_computing_cell_refinement
;
CrysAlisPro, Oxford Diffraction Ltd.,
Version 1.171.33.52 (release 06-11-2009 CrysAlis171 .NET)
(compiled Nov  6 2009,16:24:50)
;
_computing_data_collection
;
CrysAlisPro, Oxford Diffraction Ltd.,
Version 1.171.33.52 (release 06-11-2009 CrysAlis171 .NET)
(compiled Nov  6 2009,16:24:50)
;
_computing_data_reduction
;
CrysAlisPro, Oxford Diffraction Ltd.,
Version 1.171.33.52 (release 06-11-2009 CrysAlis171 .NET)
(compiled Nov  6 2009,16:24:50)
;
_computing_structure_refinement 'SHELXL-2018/3 (Sheldrick, 2018)'
_computing_structure_solution direct
_diffrn_ambient_temperature 290(2)
_diffrn_detector_area_resol_mean 16.2711
_diffrn_measured_fraction_theta_full 0.996
_diffrn_measured_fraction_theta_max 0.996
_diffrn_measurement_device_type 'Xcalibur, Eos'
_diffrn_measurement_method '\w scans'
_diffrn_radiation_type MoK\a
_diffrn_radiation_wavelength 0.71073
_diffrn_reflns_av_R_equivalents 0.0158
_diffrn_reflns_av_unetI/netI 0.0139
_diffrn_reflns_Laue_measured_fraction_full 0.996
_diffrn_reflns_Laue_measured_fraction_max 0.996
_diffrn_reflns_limit_h_max 8
_diffrn_reflns_limit_h_min -8
_diffrn_reflns_limit_k_max 11
_diffrn_reflns_limit_k_min -11
_diffrn_reflns_limit_l_max 12
_diffrn_reflns_limit_l_min -12
_diffrn_reflns_number 7746
_diffrn_reflns_point_group_measured_fraction_full 0.996
_diffrn_reflns_point_group_measured_fraction_max 0.996
_diffrn_reflns_theta_full 29.994
_diffrn_reflns_theta_max 29.994
_diffrn_reflns_theta_min 4.136
_diffrn_source 'Enhance (Mo) X-ray Source'
_exptl_absorpt_coefficient_mu 0.143
_exptl_absorpt_correction_T_max 1.00000
_exptl_absorpt_correction_T_min 0.77598
_exptl_absorpt_correction_type multi-scan
_exptl_absorpt_process_details
;
CrysAlisPro, Oxford Diffraction Ltd.,
Version 1.171.33.52 
Empirical absorption correction using spherical harmonics,
 implemented in SCALE3 ABSPACK scaling algorithm.
;
_exptl_crystal_colour Colorless
_exptl_crystal_density_diffrn 1.293
_exptl_crystal_description block
_exptl_crystal_F_000 164
_exptl_crystal_recrystallization_method 'Re-crystallisation from solvent: CH2Cl2'
_exptl_crystal_size_max 0.40
_exptl_crystal_size_mid 0.30
_exptl_crystal_size_min 0.20
_refine_diff_density_max 0.222
_refine_diff_density_min -0.160
_refine_diff_density_rms 0.031
_refine_ls_extinction_coef 0.332(12)
_refine_ls_extinction_expression Fc^*^=kFc[1+0.001xFc^2^\l^3^/sin(2\q)]^-1/4^
_refine_ls_extinction_method 'SHELXL-2018/3 (Sheldrick 2018)'
_refine_ls_goodness_of_fit_ref 1.025
_refine_ls_hydrogen_treatment mixed
_refine_ls_matrix_type full
_refine_ls_number_parameters 110
_refine_ls_number_reflns 2413
_refine_ls_number_restraints 0
_refine_ls_restrained_S_all 1.025
_refine_ls_R_factor_all 0.0357
_refine_ls_R_factor_gt 0.0300
_refine_ls_shift/su_max 0.000
_refine_ls_shift/su_mean 0.000
_refine_ls_structure_factor_coef Fsqd
_refine_ls_weighting_details 'w=1/[\s^2^(Fo^2^)+(0.0160P)^2^+0.1000P] where P=(Fo^2^+2Fc^2^)/3'
_refine_ls_weighting_scheme calc
_refine_ls_wR_factor_gt 0.0637
_refine_ls_wR_factor_ref 0.0651
_reflns_Friedel_coverage 0.000
_reflns_number_gt 2050
_reflns_number_total 2413
_reflns_threshold_expression 'I > 2\s(I)'
_cod_data_source_file d0nj04950f2.cif
_cod_data_source_block exp_166
_cod_depositor_comments 'Adding full bibliography for 7060196--7060200.cif.'
_cod_database_code 7060196
_shelx_shelxl_version_number 2018/3
_shelx_space_group_comment
;
The symmetry employed for this shelxl refinement is uniquely defined
by the following loop, which should always be used as a source of
symmetry information in preference to the above space-group names.
They are only intended as comments.
;

loop_
_space_group_symop_operation_xyz
'x, y, z'
'-x, -y, -z'

loop_
_atom_site_label
_atom_site_type_symbol
_atom_site_fract_x
_atom_site_fract_y
_atom_site_fract_z
_atom_site_U_iso_or_equiv
_atom_site_adp_type
_atom_site_occupancy
_atom_site_site_symmetry_order
_atom_site_calc_flag
_atom_site_refinement_flags_posn
_atom_site_refinement_flags_adp
_atom_site_refinement_flags_occupancy
_atom_site_disorder_assembly
_atom_site_disorder_group
Na Na 0.29065(6) 0.11164(5) 0.60816(4) 0.03358(12) Uani 1 1 d . . . . .
C1 C 0.31690(15) 0.14710(12) 0.26567(11) 0.03108(19) Uani 1 1 d . . . . .
C2 C 0.33092(17) 0.47442(13) 0.26640(12) 0.0353(2) Uani 1 1 d . . . . .
C3 C 0.19856(16) 0.22206(12) -0.00134(11) 0.0346(2) Uani 1 1 d . . . . .
C4 C -0.1836(2) 0.3388(2) 0.1256(2) 0.0724(5) Uani 1 1 d . . . . .
H4A H -0.324642 0.318547 0.152312 0.109 Uiso 0.65 1 calc R U P . .
H4B H -0.202147 0.288248 0.012222 0.109 Uiso 0.65 1 calc R U P . .
H4C H -0.128390 0.463204 0.155120 0.109 Uiso 0.65 1 calc R U P . .
H4D H -0.112144 0.394786 0.060790 0.109 Uiso 0.35 1 calc R U P . .
H4E H -0.234639 0.425085 0.200881 0.109 Uiso 0.35 1 calc R U P . .
H4F H -0.308396 0.250128 0.057983 0.109 Uiso 0.35 1 calc R U P . .
B1 B 0.18957(16) 0.27544(13) 0.18457(12) 0.02752(19) Uani 1 1 d . . . . .
N1 N 0.40534(15) 0.05652(12) 0.32405(11) 0.0424(2) Uani 1 1 d . . . . .
N2 N 0.42512(19) 0.61502(13) 0.32363(13) 0.0550(3) Uani 1 1 d . . . . .
N3 N 0.20768(18) 0.18659(14) -0.13179(11) 0.0525(3) Uani 1 1 d . . . . .
O1 O -0.03022(11) 0.26010(10) 0.20946(9) 0.04067(19) Uani 1 1 d . . . . .
O2 O -0.05805(13) 0.18443(11) 0.49053(10) 0.04134(19) Uani 1 1 d . . . . .
H1 H -0.068(2) 0.215(2) 0.404(2) 0.067(4) Uiso 1 1 d . . . . .
H2 H -0.124(3) 0.244(2) 0.543(2) 0.085(6) Uiso 1 1 d . . . . .

loop_
_atom_site_aniso_label
_atom_site_aniso_U_11
_atom_site_aniso_U_22
_atom_site_aniso_U_33
_atom_site_aniso_U_23
_atom_site_aniso_U_13
_atom_site_aniso_U_12
Na 0.0340(2) 0.0353(2) 0.0310(2) 0.01063(15) 0.00635(14) 0.00585(15)
C1 0.0318(4) 0.0333(4) 0.0288(4) 0.0094(3) 0.0075(3) 0.0081(3)
C2 0.0395(5) 0.0328(5) 0.0346(5) 0.0093(4) 0.0118(4) 0.0080(4)
C3 0.0375(5) 0.0337(5) 0.0326(5) 0.0109(4) 0.0067(4) 0.0069(4)
C4 0.0426(6) 0.1104(13) 0.0950(11) 0.0635(10) 0.0248(7) 0.0409(8)
B1 0.0285(4) 0.0282(4) 0.0283(4) 0.0110(4) 0.0079(3) 0.0071(3)
N1 0.0458(5) 0.0448(5) 0.0406(5) 0.0178(4) 0.0072(4) 0.0172(4)
N2 0.0656(7) 0.0358(5) 0.0549(6) 0.0061(4) 0.0116(5) -0.0006(4)
N3 0.0651(7) 0.0584(6) 0.0337(5) 0.0115(4) 0.0138(4) 0.0125(5)
O1 0.0301(3) 0.0528(4) 0.0521(4) 0.0306(4) 0.0156(3) 0.0135(3)
O2 0.0415(4) 0.0468(4) 0.0413(4) 0.0169(3) 0.0140(3) 0.0139(3)

loop_
_atom_type_symbol
_atom_type_description
_atom_type_scat_dispersion_real
_atom_type_scat_dispersion_imag
_atom_type_scat_source
C C 0.0033 0.0016 'International Tables Vol C Tables 4.2.6.8 and 6.1.1.4'
H H 0.0000 0.0000 'International Tables Vol C Tables 4.2.6.8 and 6.1.1.4'
B B 0.0013 0.0007 'International Tables Vol C Tables 4.2.6.8 and 6.1.1.4'
N N 0.0061 0.0033 'International Tables Vol C Tables 4.2.6.8 and 6.1.1.4'
O O 0.0106 0.0060 'International Tables Vol C Tables 4.2.6.8 and 6.1.1.4'
Na Na 0.0362 0.0249 'International Tables Vol C Tables 4.2.6.8 and 6.1.1.4'

loop_
_geom_angle_atom_site_label_1
_geom_angle_atom_site_label_2
_geom_angle_atom_site_label_3
_geom_angle
_geom_angle_site_symmetry_1
_geom_angle_site_symmetry_3
_geom_angle_publ_flag
N3 Na O2 90.63(4) 1_556 . ?
N3 Na O2 95.66(4) 1_556 2_556 ?
O2 Na O2 80.97(3) . 2_556 ?
N3 Na N2 93.58(4) 1_556 2_666 ?
O2 Na N2 105.22(4) . 2_666 ?
O2 Na N2 168.83(4) 2_556 2_666 ?
N3 Na N1 96.44(3) 1_556 2_656 ?
O2 Na N1 162.54(3) . 2_656 ?
O2 Na N1 82.46(3) 2_556 2_656 ?
N2 Na N1 90.30(4) 2_666 2_656 ?
N3 Na N1 174.94(4) 1_556 . ?
O2 Na N1 89.92(3) . . ?
O2 Na N1 89.39(3) 2_556 . ?
N2 Na N1 81.42(3) 2_666 . ?
N1 Na N1 84.44(3) 2_656 . ?
N3 Na Na 94.15(3) 1_556 2_556 ?
O2 Na Na 40.73(2) . 2_556 ?
O2 Na Na 40.24(2) 2_556 2_556 ?
N2 Na Na 145.08(3) 2_666 2_556 ?
N1 Na Na 122.49(3) 2_656 2_556 ?
N1 Na Na 89.55(2) . 2_556 ?
N3 Na Na 140.13(3) 1_556 2_656 ?
O2 Na Na 128.44(3) . 2_656 ?
O2 Na Na 84.66(2) 2_556 2_656 ?
N2 Na Na 84.23(3) 2_666 2_656 ?
N1 Na Na 43.93(2) 2_656 2_656 ?
N1 Na Na 40.51(2) . 2_656 ?
Na Na Na 110.187(19) 2_556 2_656 ?
N1 C1 B1 179.26(10) . . ?
N2 C2 B1 178.36(11) . . ?
N3 C3 B1 178.90(11) . . ?
O1 C4 H4A 109.5 . . ?
O1 C4 H4B 109.5 . . ?
H4A C4 H4B 109.5 . . ?
O1 C4 H4C 109.5 . . ?
H4A C4 H4C 109.5 . . ?
H4B C4 H4C 109.5 . . ?
O1 C4 H4D 109.5 . . ?
H4A C4 H4D 141.1 . . ?
H4B C4 H4D 56.3 . . ?
H4C C4 H4D 56.3 . . ?
O1 C4 H4E 109.5 . . ?
H4A C4 H4E 56.3 . . ?
H4B C4 H4E 141.1 . . ?
H4C C4 H4E 56.3 . . ?
H4D C4 H4E 109.5 . . ?
O1 C4 H4F 109.5 . . ?
H4A C4 H4F 56.3 . . ?
H4B C4 H4F 56.3 . . ?
H4C C4 H4F 141.1 . . ?
H4D C4 H4F 109.5 . . ?
H4E C4 H4F 109.5 . . ?
O1 B1 C1 108.31(7) . . ?
O1 B1 C3 114.19(8) . . ?
C1 B1 C3 107.61(7) . . ?
O1 B1 C2 111.97(8) . . ?
C1 B1 C2 108.09(7) . . ?
C3 B1 C2 106.44(7) . . ?
C1 N1 Na 157.18(8) . 2_656 ?
C1 N1 Na 103.83(7) . . ?
Na N1 Na 95.56(3) 2_656 . ?
C2 N2 Na 161.68(10) . 2_666 ?
C3 N3 Na 170.60(10) . 1_554 ?
C4 O1 B1 117.78(8) . . ?
Na O2 Na 99.03(3) . 2_556 ?
Na O2 H1 118.8(10) . . ?
Na O2 H1 102.1(10) 2_556 . ?
Na O2 H2 122.1(13) . . ?
Na O2 H2 105.5(13) 2_556 . ?
H1 O2 H2 106.1(15) . . ?

loop_
_geom_bond_atom_site_label_1
_geom_bond_atom_site_label_2
_geom_bond_distance
_geom_bond_site_symmetry_2
_geom_bond_publ_flag
Na N3 2.4087(10) 1_556 ?
Na O2 2.4318(9) . ?
Na O2 2.4567(9) 2_556 ?
Na N2 2.4907(11) 2_666 ?
Na N1 2.5308(9) 2_656 ?
Na N1 2.7028(10) . ?
Na Na 3.7182(8) 2_556 ?
Na Na 3.8775(8) 2_656 ?
C1 N1 1.1372(12) . ?
C1 B1 1.6097(13) . ?
C2 N2 1.1341(13) . ?
C2 B1 1.6215(14) . ?
C3 N3 1.1352(13) . ?
C3 B1 1.6107(13) . ?
C4 O1 1.4129(13) . ?
C4 H4A 0.9600 . ?
C4 H4B 0.9600 . ?
C4 H4C 0.9600 . ?
C4 H4D 0.9600 . ?
C4 H4E 0.9600 . ?
C4 H4F 0.9600 . ?
B1 O1 1.4249(12) . ?
O2 H1 0.860(17) . ?
O2 H2 0.794(19) . ?

loop_
_geom_hbond_atom_site_label_D
_geom_hbond_atom_site_label_H
_geom_hbond_atom_site_label_A
_geom_hbond_distance_DH
_geom_hbond_distance_HA
_geom_hbond_distance_DA
_geom_hbond_angle_DHA
_geom_hbond_site_symmetry_A
_geom_hbond_publ_flag
O2 H1 O1 0.860(17) 1.917(17) 2.7615(11) 166.7(14) . yes
